data_1572182
loop_
_publ_author_name
'Delano, 4th, Francis'
'Benner, Florian'
'Jang, Seoyun'
'Greer, Samuel M.'
'Demir, Selvan'

_publ_section_title
;
 Construction of intermolecular &#x3c3;-hole interactions in rare earth
 metallocene complexes using a 2,3,4,5-tetraiodopyrrolyl anion.
;
_journal_issue 33
_journal_name_full 'Chemical science'
_journal_page_first 13389
_journal_page_last 13404
_journal_paper_doi 10.1039/d4sc03786c
_journal_volume 15
_journal_year 2024
_chemical_formula_moiety 'C24 H30 Dy I4 N, C H2 Cl2'
_chemical_formula_sum 'C25 H32 Cl2 Dy I4 N'
_chemical_formula_weight 1087.51
_space_group_crystal_system monoclinic
_space_group_IT_number 14
_space_group_name_Hall '-P 2ybc'
_space_group_name_H-M_alt 'P 1 21/c 1'
_atom_sites_solution_hydrogens geom
_atom_sites_solution_primary dual
_audit_creation_date 2023-07-10
_audit_creation_method
;
Olex2 1.5
(compiled 2023.03.06 svn.rbb2c1857 for OlexSys, GUI svn.r6748)
;
_audit_update_record
;
2024-04-22 deposited with the CCDC.	2024-07-25 downloaded from the CCDC.
;
_cell_angle_alpha 90
_cell_angle_beta 101.800(2)
_cell_angle_gamma 90
_cell_formula_units_Z 4
_cell_length_a 10.3596(2)
_cell_length_b 14.3374(3)
_cell_length_c 21.3250(5)
_cell_measurement_reflns_used 19505
_cell_measurement_temperature 190.0(1)
_cell_measurement_theta_max 31.9260
_cell_measurement_theta_min 2.8400
_cell_volume 3100.46(12)
_computing_cell_refinement 'CrysAlisPro 1.171.42.93a (Rigaku OD, 2023)'
_computing_data_collection 'CrysAlisPro 1.171.42.93a (Rigaku OD, 2023)'
_computing_data_reduction 'CrysAlisPro 1.171.42.93a (Rigaku OD, 2023)'
_computing_molecular_graphics 'Olex2 1.5 (Dolomanov et al., 2009)'
_computing_publication_material 'Olex2 1.5 (Dolomanov et al., 2009)'
_computing_structure_refinement 'SHELXL 2018/3 (Sheldrick, 2015)'
_computing_structure_solution 'SHELXT  (Sheldrick, 2015)'
_diffrn_ambient_temperature 190.0(1)
_diffrn_detector 'Hybrid Pixel Array Detector'
_diffrn_detector_area_resol_mean 10.0000
_diffrn_detector_type HyPix
_diffrn_measured_fraction_theta_full 0.999
_diffrn_measured_fraction_theta_max 0.837
_diffrn_measurement_details
;
List of Runs (angles in degrees, time in seconds):

  # Type    Start    End  Width  t~exp~   \w     \q     \k     \f   Frames
#--------------------------------------------------------------------------
  1  \w      4.00  29.00   0.50    1.50    --    6.58 -78.00 129.00   50
  2  \w    -39.00 -12.00   0.50    1.50    --   -7.98 -78.00 129.00   54
  3  \w    -28.00  19.00   0.50    1.50    --   -7.98  78.00-104.00   94
  4  \w      0.00  35.00   0.50    1.50    --    6.58 -99.00 120.00   70
  5  \w      6.00  39.00   0.50    1.50    --    6.58 -99.00-120.00   66
  6  \w    -11.00  15.00   0.50    1.50    --    6.58 -77.00  60.00   52
  7  \w      2.00  38.00   0.50    1.50    --    6.58  57.00 -90.00   72
  8  \w    -31.00   7.00   0.50    1.50    --   -7.98 -57.00  30.00   76
  9  \w    -23.00  15.00   0.50    1.50    --   -7.98  77.00 -60.00   76
 10  \w    -28.00   7.00   0.50    1.50    --   -7.98 -57.00  60.00   70
 11  \w    -15.00  15.00   0.50    1.50    --   -7.98 -77.00 -30.00   60
;
_diffrn_measurement_device 'four-circle diffractometer'
_diffrn_measurement_device_type 'XtaLAB Synergy, Dualflex, HyPix'
_diffrn_measurement_method '\w scans'
_diffrn_orient_matrix_type 'CrysAlisPro convention (1999,Acta A55,543-557)'
_diffrn_orient_matrix_UB_11 -0.0369856000
_diffrn_orient_matrix_UB_12 0.0412803000
_diffrn_orient_matrix_UB_13 -0.0088556000
_diffrn_orient_matrix_UB_21 -0.0033507000
_diffrn_orient_matrix_UB_22 0.0076232000
_diffrn_orient_matrix_UB_23 0.0324998000
_diffrn_orient_matrix_UB_31 0.0592433000
_diffrn_orient_matrix_UB_32 0.0261931000
_diffrn_orient_matrix_UB_33 0.0044942000
_diffrn_radiation_monochromator mirror
_diffrn_radiation_probe x-ray
_diffrn_radiation_type 'Mo K\a'
_diffrn_radiation_wavelength 0.71073
_diffrn_reflns_av_R_equivalents 0.0547
_diffrn_reflns_av_unetI/netI 0.0455
_diffrn_reflns_Laue_measured_fraction_full 0.999
_diffrn_reflns_Laue_measured_fraction_max 0.837
_diffrn_reflns_limit_h_max 13
_diffrn_reflns_limit_h_min -14
_diffrn_reflns_limit_k_max 21
_diffrn_reflns_limit_k_min -19
_diffrn_reflns_limit_l_max 28
_diffrn_reflns_limit_l_min -31
_diffrn_reflns_number 38506
_diffrn_reflns_point_group_measured_fraction_full 0.999
_diffrn_reflns_point_group_measured_fraction_max 0.837
_diffrn_reflns_theta_full 25.242
_diffrn_reflns_theta_max 31.757
_diffrn_reflns_theta_min 2.460
_diffrn_source 'micro-focus sealed X-ray tube'
_diffrn_source_type 'PhotonJet (Mo) X-ray Source'
_exptl_absorpt_coefficient_mu 6.580
_exptl_absorpt_correction_T_max 1.000
_exptl_absorpt_correction_T_min 0.228
_exptl_absorpt_correction_type gaussian
_exptl_absorpt_process_details
;
CrysAlisPro 1.171.42.93a (Rigaku Oxford Diffraction, 2023)
Numerical absorption correction based on gaussian integration over
a multifaceted crystal model
Empirical absorption correction using spherical harmonics,
implemented in SCALE3 ABSPACK scaling algorithm.
;
_exptl_crystal_colour green
_exptl_crystal_colour_primary green
_exptl_crystal_density_diffrn 2.330
_exptl_crystal_description plate
_exptl_crystal_F_000 2004
_exptl_crystal_size_max 0.353
_exptl_crystal_size_mid 0.275
_exptl_crystal_size_min 0.111
_refine_diff_density_max 1.095
_refine_diff_density_min -1.509
_refine_diff_density_rms 0.166
_refine_ls_extinction_method none
_refine_ls_goodness_of_fit_ref 1.039
_refine_ls_hydrogen_treatment constr
_refine_ls_matrix_type full
_refine_ls_number_parameters 317
_refine_ls_number_reflns 8841
_refine_ls_number_restraints 6
_refine_ls_restrained_S_all 1.039
_refine_ls_R_factor_all 0.0442
_refine_ls_R_factor_gt 0.0321
_refine_ls_shift/su_max 0.002
_refine_ls_shift/su_mean 0.000
_refine_ls_structure_factor_coef Fsqd
_refine_ls_weighting_details 'w=1/[\s^2^(Fo^2^)+(0.0344P)^2^] where P=(Fo^2^+2Fc^2^)/3'
_refine_ls_weighting_scheme calc
_refine_ls_wR_factor_gt 0.0721
_refine_ls_wR_factor_ref 0.0767
_reflns_Friedel_coverage 0.000
_reflns_number_gt 7076
_reflns_number_total 8841
_reflns_threshold_expression 'I > 2\s(I)'
_cod_data_source_file d4sc03786c2.cif
_cod_data_source_block Cpstar2DyTIP190K
_cod_depositor_comments 'Adding full bibliography for 1572175--1572199.cif.'
_cod_original_cell_volume 3100.47(13)
_cod_database_code 1572182
_shelx_shelxl_version_number 2018/3
_chemical_oxdiff_formula C25H32Cl2DyI4N
_shelx_space_group_comment
;
The symmetry employed for this shelxl refinement is uniquely defined
by the following loop, which should always be used as a source of
symmetry information in preference to the above space-group names.
They are only intended as comments.
;
_shelx_estimated_absorpt_t_max 0.529
_shelx_estimated_absorpt_t_min 0.205
_olex2_refinement_description
;
1. Fixed Uiso
 At 1.2 times of:
  All C(H,H,H,H) groups
 At 1.5 times of:
  All C(H,H,H) groups
2. Uiso/Uaniso restraints and constraints
Cl1B \\sim Cl1A: within 2A with sigma of 0.04 and sigma for terminal atoms of
0.08 within 2A
3. Others
 Fixed Sof: Cl1A(0.5) H26C(0.5) H26D(0.5) H26A(0.5) H26B(0.5) Cl1B(0.5)
4.a Secondary CH2 refined with riding coordinates:
 C26(H26C,H26D), C26(H26A,H26B)
4.b Idealised Me refined as rotating group:
 C21(H21A,H21B,H21C), C25(H25A,H25B,H25C), C15(H15A,H15B,H15C), C12(H12A,H12B,
 H12C), C11(H11A,H11B,H11C), C14(H14A,H14B,H14C), C22(H22A,H22B,H22C), C23(H23A,
 H23B,H23C), C13(H13A,H13B,H13C), C24(H24A,H24B,H24C)
;
_olex2_submission_special_instructions 'No special instructions were received'
_oxdiff_exptl_absorpt_empirical_details
;
Empirical correction (ABSPACK) includes:
- Absorption correction using spherical harmonics
- Frame scaling
- Detector area scaling
;
_oxdiff_exptl_absorpt_empirical_full_max 2.927
_oxdiff_exptl_absorpt_empirical_full_min 0.617

loop_
_space_group_symop_operation_xyz
'x, y, z'
'-x, y+1/2, -z+1/2'
'-x, -y, -z'
'x, -y-1/2, z-1/2'

loop_
_atom_site_label
_atom_site_type_symbol
_atom_site_fract_x
_atom_site_fract_y
_atom_site_fract_z
_atom_site_U_iso_or_equiv
_atom_site_adp_type
_atom_site_occupancy
_atom_site_site_symmetry_order
_atom_site_calc_flag
_atom_site_refinement_flags_posn
_atom_site_refinement_flags_adp
_atom_site_refinement_flags_occupancy
_atom_site_disorder_assembly
_atom_site_disorder_group
Dy1 Dy 0.80445(2) 0.71482(2) 0.33928(2) 0.02060(5) Uani 1 1 d . . . . .
I1 I 0.52482(2) 0.61529(2) 0.28133(2) 0.02958(7) Uani 1 1 d . . . . .
I4 I 0.82103(3) 0.93966(2) 0.20058(2) 0.03428(7) Uani 1 1 d . . . . .
I3 I 0.48400(3) 0.93682(2) 0.08166(2) 0.03479(7) Uani 1 1 d . . . . .
I2 I 0.29243(3) 0.72122(2) 0.13034(2) 0.04623(9) Uani 1 1 d . . . . .
Cl2 Cl 0.60912(15) 0.62784(10) 0.07936(7) 0.0586(3) Uani 1 1 d . . . . .
Cl1A Cl 0.6920(11) 0.4443(7) 0.0385(5) 0.116(3) Uani 0.5 1 d . U P A 1
N1 N 0.6785(3) 0.7738(2) 0.24193(15) 0.0239(6) Uani 1 1 d . . . . .
C5 C 0.6686(3) 0.8454(2) 0.19853(18) 0.0228(7) Uani 1 1 d . . . . .
C2 C 0.5597(3) 0.7281(2) 0.22517(18) 0.0240(7) Uani 1 1 d . . . . .
C10 C 0.9575(4) 0.6481(3) 0.26404(19) 0.0272(8) Uani 1 1 d . . . . .
C6 C 0.8874(4) 0.5701(2) 0.2802(2) 0.0287(8) Uani 1 1 d . . . . .
C8 C 1.0284(4) 0.6202(3) 0.3714(2) 0.0331(9) Uani 1 1 d . . . . .
C21 C 0.5195(4) 0.7386(3) 0.4242(2) 0.0421(11) Uani 1 1 d . . . . .
H21A H 0.455371 0.758014 0.386052 0.063 Uiso 1 1 calc R U . . .
H21B H 0.494305 0.764582 0.462510 0.063 Uiso 1 1 calc R U . . .
H21C H 0.521026 0.670363 0.426987 0.063 Uiso 1 1 calc R U . . .
C20 C 0.6830(4) 0.8536(3) 0.38606(19) 0.0303(8) Uani 1 1 d . . . . .
C19 C 0.8195(4) 0.8717(3) 0.4040(2) 0.0321(9) Uani 1 1 d . . . . .
C4 C 0.5487(4) 0.8439(2) 0.15582(18) 0.0251(7) Uani 1 1 d . . . . .
C9 C 1.0435(4) 0.6797(3) 0.3203(2) 0.0319(9) Uani 1 1 d . . . . .
C3 C 0.4763(4) 0.7681(2) 0.17371(19) 0.0256(7) Uani 1 1 d . . . . .
C16 C 0.6546(4) 0.7737(2) 0.41983(19) 0.0262(8) Uani 1 1 d . . . . .
C25 C 0.5832(5) 0.9139(3) 0.3432(2) 0.0474(12) Uani 1 1 d . . . . .
H25A H 0.627317 0.950898 0.315182 0.071 Uiso 1 1 calc R U . . .
H25B H 0.541467 0.955751 0.369538 0.071 Uiso 1 1 calc R U . . .
H25C H 0.515816 0.874321 0.317133 0.071 Uiso 1 1 calc R U . . .
C15 C 0.9522(5) 0.6826(4) 0.1972(2) 0.0479(12) Uani 1 1 d . . . . .
H15A H 0.860079 0.686918 0.174453 0.072 Uiso 1 1 calc R U . . .
H15B H 0.999781 0.639203 0.174572 0.072 Uiso 1 1 calc R U . . .
H15C H 0.993312 0.744403 0.198824 0.072 Uiso 1 1 calc R U . . .
C12 C 0.8879(6) 0.4734(3) 0.3835(3) 0.0557(14) Uani 1 1 d . . . . .
H12A H 0.888102 0.492945 0.427557 0.084 Uiso 1 1 calc R U . . .
H12B H 0.949860 0.421570 0.384029 0.084 Uiso 1 1 calc R U . . .
H12C H 0.799051 0.453130 0.362836 0.084 Uiso 1 1 calc R U . . .
C11 C 0.8002(5) 0.5082(3) 0.2325(3) 0.0504(13) Uani 1 1 d . . . . .
H11A H 0.757511 0.461894 0.255309 0.076 Uiso 1 1 calc R U . . .
H11B H 0.853593 0.476195 0.206103 0.076 Uiso 1 1 calc R U . . .
H11C H 0.732699 0.546081 0.205003 0.076 Uiso 1 1 calc R U . . .
C14 C 1.1452(5) 0.7559(4) 0.3232(3) 0.0563(14) Uani 1 1 d . . . . .
H14A H 1.107862 0.807187 0.294840 0.084 Uiso 1 1 calc R U . . .
H14B H 1.222916 0.730923 0.309316 0.084 Uiso 1 1 calc R U . . .
H14C H 1.170891 0.778915 0.367223 0.084 Uiso 1 1 calc R U . . .
C17 C 0.7747(4) 0.7416(3) 0.45885(19) 0.0279(8) Uani 1 1 d . . . . .
C18 C 0.8757(4) 0.8031(3) 0.44958(18) 0.0274(8) Uani 1 1 d . . . . .
C22 C 0.7869(5) 0.6638(3) 0.5068(2) 0.0434(11) Uani 1 1 d . . . . .
H22A H 0.737511 0.609358 0.486970 0.065 Uiso 1 1 calc R U . . .
H22B H 0.751091 0.684047 0.543712 0.065 Uiso 1 1 calc R U . . .
H22C H 0.879998 0.647058 0.521083 0.065 Uiso 1 1 calc R U . . .
C7 C 0.9291(4) 0.5540(2) 0.3468(2) 0.0309(9) Uani 1 1 d . . . . .
C23 C 1.0107(4) 0.8093(4) 0.4914(2) 0.0465(11) Uani 1 1 d . . . . .
H23A H 1.032779 0.749834 0.513672 0.070 Uiso 1 1 calc R U . . .
H23B H 1.012072 0.859187 0.522994 0.070 Uiso 1 1 calc R U . . .
H23C H 1.075345 0.823017 0.464975 0.070 Uiso 1 1 calc R U . . .
C13 C 1.1190(5) 0.6140(4) 0.4352(3) 0.0621(16) Uani 1 1 d . . . . .
H13A H 1.167582 0.672686 0.444407 0.093 Uiso 1 1 calc R U . . .
H13B H 1.181341 0.562646 0.435032 0.093 Uiso 1 1 calc R U . . .
H13C H 1.067501 0.602520 0.468248 0.093 Uiso 1 1 calc R U . . .
C24 C 0.8930(6) 0.9557(3) 0.3868(3) 0.0495(12) Uani 1 1 d . . . . .
H24A H 0.973935 0.935301 0.373763 0.074 Uiso 1 1 calc R U . . .
H24B H 0.915659 0.996977 0.424047 0.074 Uiso 1 1 calc R U . . .
H24C H 0.837175 0.989429 0.351342 0.074 Uiso 1 1 calc R U . . .
C26 C 0.6996(10) 0.5590(4) 0.0381(4) 0.099(3) Uani 1 1 d . . . . .
H26C H 0.676257 0.578657 -0.007353 0.119 Uiso 0.5 1 calc R U P A 1
H26D H 0.793352 0.575877 0.053652 0.119 Uiso 0.5 1 calc R U P A 1
H26A H 0.663118 0.565677 -0.008388 0.119 Uiso 0.5 1 calc R U P A -1
H26B H 0.791499 0.582287 0.046329 0.119 Uiso 0.5 1 calc R U P A -1
Cl1B Cl 0.7018(10) 0.4451(6) 0.0571(3) 0.0632(17) Uani 0.5 1 d . U P A -1

loop_
_atom_site_aniso_label
_atom_site_aniso_U_11
_atom_site_aniso_U_22
_atom_site_aniso_U_33
_atom_site_aniso_U_23
_atom_site_aniso_U_13
_atom_site_aniso_U_12
Dy1 0.01989(9) 0.02033(9) 0.02018(9) -0.00039(6) 0.00081(6) 0.00282(5)
I1 0.03047(14) 0.02637(12) 0.03132(14) 0.00157(10) 0.00498(10) -0.00813(9)
I4 0.03027(14) 0.03181(14) 0.04022(16) 0.00524(11) 0.00595(11) -0.00861(9)
I3 0.03944(16) 0.03652(15) 0.02723(14) 0.00827(10) 0.00404(11) 0.01218(10)
I2 0.02523(14) 0.04448(17) 0.0601(2) 0.00027(14) -0.01215(13) -0.00516(10)
Cl2 0.0677(9) 0.0621(8) 0.0465(7) 0.0057(6) 0.0124(6) 0.0218(6)
Cl1A 0.073(4) 0.062(4) 0.208(10) -0.035(5) 0.018(6) 0.000(3)
N1 0.0204(15) 0.0272(15) 0.0227(16) 0.0011(12) 0.0009(12) -0.0018(11)
C5 0.0216(17) 0.0236(16) 0.0222(18) -0.0001(14) 0.0021(13) -0.0002(13)
C2 0.0224(18) 0.0226(17) 0.0269(19) -0.0015(14) 0.0044(15) -0.0029(13)
C10 0.028(2) 0.0257(18) 0.029(2) 0.0018(15) 0.0087(16) 0.0081(14)
C6 0.0265(19) 0.0190(17) 0.039(2) -0.0047(15) 0.0025(16) 0.0047(13)
C8 0.028(2) 0.037(2) 0.032(2) -0.0077(17) -0.0009(16) 0.0167(15)
C21 0.028(2) 0.052(3) 0.048(3) -0.012(2) 0.010(2) -0.0002(18)
C20 0.039(2) 0.0267(18) 0.0249(19) -0.0018(15) 0.0056(16) 0.0114(15)
C19 0.044(2) 0.0235(18) 0.031(2) -0.0035(16) 0.0108(18) -0.0003(16)
C4 0.0249(18) 0.0246(17) 0.0251(19) 0.0027(14) 0.0033(14) 0.0040(13)
C9 0.0205(18) 0.0288(19) 0.047(3) -0.0066(17) 0.0084(17) -0.0004(14)
C3 0.0212(18) 0.0284(18) 0.0252(19) -0.0033(15) 0.0002(14) 0.0006(13)
C16 0.0281(19) 0.0258(18) 0.0255(19) -0.0030(14) 0.0073(15) 0.0038(14)
C25 0.056(3) 0.047(3) 0.037(3) 0.002(2) 0.004(2) 0.031(2)
C15 0.054(3) 0.054(3) 0.040(3) 0.008(2) 0.023(2) 0.018(2)
C12 0.067(4) 0.037(2) 0.072(4) 0.023(2) 0.033(3) 0.014(2)
C11 0.038(3) 0.050(3) 0.061(3) -0.027(2) 0.007(2) 0.000(2)
C14 0.033(3) 0.052(3) 0.087(4) -0.016(3) 0.019(3) -0.010(2)
C17 0.030(2) 0.0290(19) 0.026(2) -0.0006(15) 0.0083(16) 0.0018(15)
C18 0.0271(19) 0.0330(19) 0.0218(18) -0.0080(15) 0.0040(15) -0.0002(14)
C22 0.055(3) 0.042(2) 0.034(2) 0.013(2) 0.009(2) 0.010(2)
C7 0.030(2) 0.0230(18) 0.042(2) 0.0045(16) 0.0112(17) 0.0086(14)
C23 0.034(2) 0.057(3) 0.044(3) -0.021(2) -0.002(2) -0.0029(19)
C13 0.056(3) 0.074(4) 0.046(3) -0.014(3) -0.013(2) 0.038(3)
C24 0.069(3) 0.034(2) 0.049(3) -0.009(2) 0.021(3) -0.016(2)
C26 0.179(9) 0.053(4) 0.098(6) 0.016(3) 0.102(6) 0.017(4)
Cl1B 0.094(4) 0.045(3) 0.056(2) 0.0134(18) 0.029(2) 0.024(2)

loop_
_atom_type_symbol
_atom_type_description
_atom_type_scat_dispersion_real
_atom_type_scat_dispersion_imag
_atom_type_scat_source
C C 0.0033 0.0016 'International Tables Vol C Tables 4.2.6.8 and 6.1.1.4'
H H 0.0000 0.0000 'International Tables Vol C Tables 4.2.6.8 and 6.1.1.4'
Cl Cl 0.1484 0.1585 'International Tables Vol C Tables 4.2.6.8 and 6.1.1.4'
Dy Dy -0.1892 4.4098 'International Tables Vol C Tables 4.2.6.8 and 6.1.1.4'
I I -0.4742 1.8119 'International Tables Vol C Tables 4.2.6.8 and 6.1.1.4'
N N 0.0061 0.0033 'International Tables Vol C Tables 4.2.6.8 and 6.1.1.4'

loop_
_exptl_crystal_face_index_h
_exptl_crystal_face_index_k
_exptl_crystal_face_index_l
_exptl_crystal_face_perp_dist
1 -1 0 0.1241
1 1 0 0.1231
-1 1 0 0.1293
-1 -1 0 0.1498
0 0 1 0.0585
0 0 -1 0.0528
1 1 -2 0.0993
-1 -1 2 0.1399
-1 -1 -1 0.1333
0 1 -2 0.0924
-2 -1 -1 0.1448
0 1 2 0.0988
1 0 2 0.1081
1 0 -2 0.1036
6 7 22 0.0941

loop_
_geom_angle_atom_site_label_1
_geom_angle_atom_site_label_2
_geom_angle_atom_site_label_3
_geom_angle
_geom_angle_site_symmetry_1
_geom_angle_site_symmetry_3
_geom_angle_publ_flag
N1 Dy1 I1 62.22(7) . . ?
N1 Dy1 C10 83.64(11) . . ?
N1 Dy1 C6 92.12(12) . . ?
N1 Dy1 C8 134.74(12) . . ?
N1 Dy1 C20 80.99(11) . . ?
N1 Dy1 C19 96.75(12) . . ?
N1 Dy1 C9 107.42(12) . . ?
N1 Dy1 C16 99.30(11) . . ?
N1 Dy1 C17 129.60(11) . . ?
N1 Dy1 C18 127.79(11) . . ?
N1 Dy1 C7 122.77(12) . . ?
C10 Dy1 I1 102.05(9) . . ?
C10 Dy1 C6 30.86(12) . . ?
C10 Dy1 C20 152.23(12) . . ?
C10 Dy1 C16 176.64(11) . . ?
C10 Dy1 C17 146.38(12) . . ?
C6 Dy1 I1 79.97(8) . . ?
C6 Dy1 C16 146.73(12) . . ?
C8 Dy1 I1 122.65(9) . . ?
C8 Dy1 C10 51.15(12) . . ?
C8 Dy1 C6 51.18(12) . . ?
C8 Dy1 C20 137.97(13) . . ?
C8 Dy1 C16 125.95(12) . . ?
C8 Dy1 C17 95.35(12) . . ?
C20 Dy1 I1 91.02(9) . . ?
C20 Dy1 C6 170.53(13) . . ?
C20 Dy1 C16 30.78(12) . . ?
C20 Dy1 C17 51.29(12) . . ?
C19 Dy1 I1 122.01(9) . . ?
C19 Dy1 C10 130.37(12) . . ?
C19 Dy1 C6 157.92(13) . . ?
C19 Dy1 C8 110.34(13) . . ?
C19 Dy1 C20 31.00(13) . . ?
C19 Dy1 C9 106.70(13) . . ?
C19 Dy1 C16 51.14(12) . . ?
C19 Dy1 C17 51.57(12) . . ?
C19 Dy1 C18 31.31(12) . . ?
C19 Dy1 C7 137.95(14) . . ?
C9 Dy1 I1 130.67(9) . . ?
C9 Dy1 C10 31.00(13) . . ?
C9 Dy1 C6 51.25(12) . . ?
C9 Dy1 C8 31.08(13) . . ?
C9 Dy1 C20 137.10(13) . . ?
C9 Dy1 C16 147.63(13) . . ?
C9 Dy1 C17 118.14(13) . . ?
C9 Dy1 C18 97.36(12) . . ?
C16 Dy1 I1 78.05(8) . . ?
C17 Dy1 I1 99.17(9) . . ?
C17 Dy1 C6 132.77(12) . . ?
C17 Dy1 C16 30.97(12) . . ?
C18 Dy1 I1 128.06(8) . . ?
C18 Dy1 C10 128.22(12) . . ?
C18 Dy1 C6 137.52(12) . . ?
C18 Dy1 C8 86.84(12) . . ?
C18 Dy1 C20 51.23(12) . . ?
C18 Dy1 C16 50.97(12) . . ?
C18 Dy1 C17 30.94(12) . . ?
C7 Dy1 I1 91.53(9) . . ?
C7 Dy1 C10 51.28(12) . . ?
C7 Dy1 C6 31.04(13) . . ?
C7 Dy1 C8 31.13(13) . . ?
C7 Dy1 C20 153.90(13) . . ?
C7 Dy1 C9 51.52(12) . . ?
C7 Dy1 C16 125.40(12) . . ?
C7 Dy1 C17 102.70(13) . . ?
C7 Dy1 C18 108.75(13) . . ?
C2 I1 Dy1 68.36(10) . . ?
C5 N1 Dy1 144.1(2) . . ?
C5 N1 C2 104.0(3) . . ?
C2 N1 Dy1 111.1(2) . . ?
N1 C5 I4 121.5(2) . . ?
N1 C5 C4 111.5(3) . . ?
C4 C5 I4 127.1(3) . . ?
N1 C2 I1 118.1(3) . . ?
N1 C2 C3 113.0(3) . . ?
C3 C2 I1 128.8(3) . . ?
C6 C10 Dy1 74.8(2) . . ?
C6 C10 C9 108.2(4) . . ?
C6 C10 C15 124.9(4) . . ?
C9 C10 Dy1 73.9(2) . . ?
C9 C10 C15 126.5(4) . . ?
C15 C10 Dy1 123.0(3) . . ?
C10 C6 Dy1 74.4(2) . . ?
C10 C6 C11 124.7(4) . . ?
C10 C6 C7 107.9(3) . . ?
C11 C6 Dy1 125.0(3) . . ?
C7 C6 Dy1 73.4(2) . . ?
C7 C6 C11 126.9(4) . . ?
C9 C8 Dy1 73.8(2) . . ?
C9 C8 C7 107.7(4) . . ?
C9 C8 C13 126.2(4) . . ?
C7 C8 Dy1 73.6(2) . . ?
C7 C8 C13 124.9(4) . . ?
C13 C8 Dy1 128.3(3) . . ?
H21A C21 H21B 109.5 . . ?
H21A C21 H21C 109.5 . . ?
H21B C21 H21C 109.5 . . ?
C16 C21 H21A 109.5 . . ?
C16 C21 H21B 109.5 . . ?
C16 C21 H21C 109.5 . . ?
C19 C20 Dy1 73.3(2) . . ?
C19 C20 C16 108.2(3) . . ?
C19 C20 C25 125.8(4) . . ?
C16 C20 Dy1 75.4(2) . . ?
C16 C20 C25 125.8(4) . . ?
C25 C20 Dy1 121.5(3) . . ?
C20 C19 Dy1 75.7(2) . . ?
C20 C19 C18 107.8(3) . . ?
C20 C19 C24 127.4(4) . . ?
C18 C19 Dy1 74.9(2) . . ?
C18 C19 C24 124.2(4) . . ?
C24 C19 Dy1 122.3(3) . . ?
C5 C4 I3 126.8(3) . . ?
C5 C4 C3 106.8(3) . . ?
C3 C4 I3 126.4(3) . . ?
C10 C9 Dy1 75.1(2) . . ?
C10 C9 C8 108.0(3) . . ?
C10 C9 C14 125.4(4) . . ?
C8 C9 Dy1 75.1(2) . . ?
C8 C9 C14 126.1(4) . . ?
C14 C9 Dy1 121.7(3) . . ?
C2 C3 I2 126.6(3) . . ?
C2 C3 C4 104.7(3) . . ?
C4 C3 I2 128.6(3) . . ?
C21 C16 Dy1 127.0(3) . . ?
C20 C16 Dy1 73.8(2) . . ?
C20 C16 C21 126.4(4) . . ?
C20 C16 C17 108.1(3) . . ?
C17 C16 Dy1 73.8(2) . . ?
C17 C16 C21 124.5(4) . . ?
C20 C25 H25A 109.5 . . ?
C20 C25 H25B 109.5 . . ?
C20 C25 H25C 109.5 . . ?
H25A C25 H25B 109.5 . . ?
H25A C25 H25C 109.5 . . ?
H25B C25 H25C 109.5 . . ?
C10 C15 H15A 109.5 . . ?
C10 C15 H15B 109.5 . . ?
C10 C15 H15C 109.5 . . ?
H15A C15 H15B 109.5 . . ?
H15A C15 H15C 109.5 . . ?
H15B C15 H15C 109.5 . . ?
H12A C12 H12B 109.5 . . ?
H12A C12 H12C 109.5 . . ?
H12B C12 H12C 109.5 . . ?
C7 C12 H12A 109.5 . . ?
C7 C12 H12B 109.5 . . ?
C7 C12 H12C 109.5 . . ?
C6 C11 H11A 109.5 . . ?
C6 C11 H11B 109.5 . . ?
C6 C11 H11C 109.5 . . ?
H11A C11 H11B 109.5 . . ?
H11A C11 H11C 109.5 . . ?
H11B C11 H11C 109.5 . . ?
C9 C14 H14A 109.5 . . ?
C9 C14 H14B 109.5 . . ?
C9 C14 H14C 109.5 . . ?
H14A C14 H14B 109.5 . . ?
H14A C14 H14C 109.5 . . ?
H14B C14 H14C 109.5 . . ?
C16 C17 Dy1 75.2(2) . . ?
C16 C17 C22 125.5(4) . . ?
C18 C17 Dy1 73.8(2) . . ?
C18 C17 C16 107.5(3) . . ?
C18 C17 C22 126.7(4) . . ?
C22 C17 Dy1 122.4(3) . . ?
C19 C18 Dy1 73.8(2) . . ?
C19 C18 C23 124.6(4) . . ?
C17 C18 Dy1 75.2(2) . . ?
C17 C18 C19 108.4(4) . . ?
C17 C18 C23 125.5(4) . . ?
C23 C18 Dy1 128.0(3) . . ?
C17 C22 H22A 109.5 . . ?
C17 C22 H22B 109.5 . . ?
C17 C22 H22C 109.5 . . ?
H22A C22 H22B 109.5 . . ?
H22A C22 H22C 109.5 . . ?
H22B C22 H22C 109.5 . . ?
C6 C7 Dy1 75.6(2) . . ?
C6 C7 C8 108.1(3) . . ?
C6 C7 C12 125.8(4) . . ?
C8 C7 Dy1 75.3(2) . . ?
C8 C7 C12 125.6(4) . . ?
C12 C7 Dy1 121.1(3) . . ?
C18 C23 H23A 109.5 . . ?
C18 C23 H23B 109.5 . . ?
C18 C23 H23C 109.5 . . ?
H23A C23 H23B 109.5 . . ?
H23A C23 H23C 109.5 . . ?
H23B C23 H23C 109.5 . . ?
C8 C13 H13A 109.5 . . ?
C8 C13 H13B 109.5 . . ?
C8 C13 H13C 109.5 . . ?
H13A C13 H13B 109.5 . . ?
H13A C13 H13C 109.5 . . ?
H13B C13 H13C 109.5 . . ?
C19 C24 H24A 109.5 . . ?
C19 C24 H24B 109.5 . . ?
C19 C24 H24C 109.5 . . ?
H24A C24 H24B 109.5 . . ?
H24A C24 H24C 109.5 . . ?
H24B C24 H24C 109.5 . . ?
Cl2 C26 H26C 106.7 . . ?
Cl2 C26 H26D 106.7 . . ?
Cl2 C26 H26A 108.6 . . ?
Cl2 C26 H26B 108.6 . . ?
Cl1A C26 Cl2 122.6(5) . . ?
Cl1A C26 H26C 106.7 . . ?
Cl1A C26 H26D 106.7 . . ?
Cl1A C26 H26A 95.3 . . ?
Cl1A C26 H26B 112.4 . . ?
Cl1A C26 Cl1B 13.4(5) . . ?
H26C C26 H26D 106.6 . . ?
H26C C26 H26A 13.3 . . ?
H26C C26 H26B 96.4 . . ?
H26D C26 H26A 117.4 . . ?
H26D C26 H26B 10.4 . . ?
H26A C26 H26B 107.6 . . ?
Cl1B C26 Cl2 114.5(4) . . ?
Cl1B C26 H26C 120.1 . . ?
Cl1B C26 H26D 101.1 . . ?
Cl1B C26 H26A 108.6 . . ?
Cl1B C26 H26B 108.6 . . ?

loop_
_geom_bond_atom_site_label_1
_geom_bond_atom_site_label_2
_geom_bond_distance
_geom_bond_site_symmetry_2
_geom_bond_publ_flag
Dy1 I1 3.2390(3) . ?
Dy1 N1 2.371(3) . ?
Dy1 C10 2.654(4) . ?
Dy1 C6 2.659(4) . ?
Dy1 C8 2.654(4) . ?
Dy1 C20 2.656(4) . ?
Dy1 C19 2.626(4) . ?
Dy1 C9 2.638(4) . ?
Dy1 C16 2.677(4) . ?
Dy1 C17 2.658(4) . ?
Dy1 C18 2.640(4) . ?
Dy1 C7 2.631(3) . ?
I1 C2 2.087(4) . ?
I4 C5 2.072(3) . ?
I3 C4 2.072(4) . ?
I2 C3 2.053(4) . ?
Cl2 C26 1.722(6) . ?
Cl1A C26 1.646(12) . ?
N1 C5 1.371(5) . ?
N1 C2 1.376(4) . ?
C5 C4 1.382(5) . ?
C2 C3 1.376(5) . ?
C10 C6 1.414(5) . ?
C10 C9 1.414(6) . ?
C10 C15 1.500(6) . ?
C6 C11 1.505(6) . ?
C6 C7 1.416(6) . ?
C8 C9 1.418(6) . ?
C8 C7 1.418(6) . ?
C8 C13 1.490(6) . ?
C21 H21A 0.9800 . ?
C21 H21B 0.9800 . ?
C21 H21C 0.9800 . ?
C21 C16 1.508(6) . ?
C20 C19 1.412(6) . ?
C20 C16 1.415(5) . ?
C20 C25 1.504(6) . ?
C19 C18 1.421(6) . ?
C19 C24 1.511(6) . ?
C4 C3 1.416(5) . ?
C9 C14 1.510(6) . ?
C16 C17 1.425(5) . ?
C25 H25A 0.9800 . ?
C25 H25B 0.9800 . ?
C25 H25C 0.9800 . ?
C15 H15A 0.9800 . ?
C15 H15B 0.9800 . ?
C15 H15C 0.9800 . ?
C12 H12A 0.9800 . ?
C12 H12B 0.9800 . ?
C12 H12C 0.9800 . ?
C12 C7 1.506(6) . ?
C11 H11A 0.9800 . ?
C11 H11B 0.9800 . ?
C11 H11C 0.9800 . ?
C14 H14A 0.9800 . ?
C14 H14B 0.9800 . ?
C14 H14C 0.9800 . ?
C17 C18 1.413(5) . ?
C17 C22 1.502(6) . ?
C18 C23 1.499(6) . ?
C22 H22A 0.9800 . ?
C22 H22B 0.9800 . ?
C22 H22C 0.9800 . ?
C23 H23A 0.9800 . ?
C23 H23B 0.9800 . ?
C23 H23C 0.9800 . ?
C13 H13A 0.9800 . ?
C13 H13B 0.9800 . ?
C13 H13C 0.9800 . ?
C24 H24A 0.9800 . ?
C24 H24B 0.9800 . ?
C24 H24C 0.9800 . ?
C26 H26C 0.9900 . ?
C26 H26D 0.9900 . ?
C26 H26A 0.9900 . ?
C26 H26B 0.9900 . ?
C26 Cl1B 1.682(9) . ?

loop_
_geom_torsion_atom_site_label_1
_geom_torsion_atom_site_label_2
_geom_torsion_atom_site_label_3
_geom_torsion_atom_site_label_4
_geom_torsion
_geom_torsion_site_symmetry_1
_geom_torsion_site_symmetry_2
_geom_torsion_site_symmetry_3
_geom_torsion_site_symmetry_4
_geom_torsion_publ_flag
Dy1 N1 C5 I4 12.2(5) . . . . ?
Dy1 N1 C5 C4 -168.2(3) . . . . ?
Dy1 N1 C2 I1 -5.0(3) . . . . ?
Dy1 N1 C2 C3 171.9(2) . . . . ?
Dy1 C10 C6 C11 122.1(4) . . . . ?
Dy1 C10 C6 C7 -66.3(3) . . . . ?
Dy1 C10 C9 C8 68.5(3) . . . . ?
Dy1 C10 C9 C14 -118.5(4) . . . . ?
Dy1 C6 C7 C8 -68.9(3) . . . . ?
Dy1 C6 C7 C12 118.2(4) . . . . ?
Dy1 C8 C9 C10 -68.5(3) . . . . ?
Dy1 C8 C9 C14 118.6(4) . . . . ?
Dy1 C8 C7 C6 69.1(3) . . . . ?
Dy1 C8 C7 C12 -118.0(4) . . . . ?
Dy1 C20 C19 C18 -68.6(3) . . . . ?
Dy1 C20 C19 C24 119.9(4) . . . . ?
Dy1 C20 C16 C21 -124.4(4) . . . . ?
Dy1 C20 C16 C17 66.3(3) . . . . ?
Dy1 C19 C18 C17 -67.9(3) . . . . ?
Dy1 C19 C18 C23 125.3(4) . . . . ?
Dy1 C16 C17 C18 67.4(2) . . . . ?
Dy1 C16 C17 C22 -119.5(4) . . . . ?
Dy1 C17 C18 C19 66.9(3) . . . . ?
Dy1 C17 C18 C23 -126.5(4) . . . . ?
I1 C2 C3 I2 -5.7(5) . . . . ?
I1 C2 C3 C4 177.6(3) . . . . ?
I4 C5 C4 I3 -1.0(5) . . . . ?
I4 C5 C4 C3 -179.2(3) . . . . ?
I3 C4 C3 I2 3.8(5) . . . . ?
I3 C4 C3 C2 -179.6(3) . . . . ?
N1 C5 C4 I3 179.5(2) . . . . ?
N1 C5 C4 C3 1.3(4) . . . . ?
N1 C2 C3 I2 177.8(2) . . . . ?
N1 C2 C3 C4 1.1(4) . . . . ?
C5 N1 C2 I1 -177.3(2) . . . . ?
C5 N1 C2 C3 -0.4(4) . . . . ?
C5 C4 C3 I2 -178.0(3) . . . . ?
C5 C4 C3 C2 -1.4(4) . . . . ?
C2 N1 C5 I4 179.8(2) . . . . ?
C2 N1 C5 C4 -0.6(4) . . . . ?
C10 C6 C7 Dy1 67.0(2) . . . . ?
C10 C6 C7 C8 -2.0(4) . . . . ?
C10 C6 C7 C12 -174.9(4) . . . . ?
C6 C10 C9 Dy1 -67.5(3) . . . . ?
C6 C10 C9 C8 1.0(4) . . . . ?
C6 C10 C9 C14 174.0(4) . . . . ?
C21 C16 C17 Dy1 124.1(4) . . . . ?
C21 C16 C17 C18 -168.5(4) . . . . ?
C21 C16 C17 C22 4.6(6) . . . . ?
C20 C19 C18 Dy1 69.1(3) . . . . ?
C20 C19 C18 C17 1.2(4) . . . . ?
C20 C19 C18 C23 -165.5(4) . . . . ?
C20 C16 C17 Dy1 -66.3(3) . . . . ?
C20 C16 C17 C18 1.0(4) . . . . ?
C20 C16 C17 C22 174.1(4) . . . . ?
C19 C20 C16 Dy1 -66.6(3) . . . . ?
C19 C20 C16 C21 169.0(4) . . . . ?
C19 C20 C16 C17 -0.3(4) . . . . ?
C9 C10 C6 Dy1 66.9(3) . . . . ?
C9 C10 C6 C11 -171.1(4) . . . . ?
C9 C10 C6 C7 0.6(4) . . . . ?
C9 C8 C7 Dy1 -66.5(3) . . . . ?
C9 C8 C7 C6 2.6(4) . . . . ?
C9 C8 C7 C12 175.5(4) . . . . ?
C16 C20 C19 Dy1 68.0(3) . . . . ?
C16 C20 C19 C18 -0.6(4) . . . . ?
C16 C20 C19 C24 -172.1(4) . . . . ?
C16 C17 C18 Dy1 -68.3(3) . . . . ?
C16 C17 C18 C19 -1.4(4) . . . . ?
C16 C17 C18 C23 165.2(4) . . . . ?
C25 C20 C19 Dy1 -117.1(4) . . . . ?
C25 C20 C19 C18 174.3(4) . . . . ?
C25 C20 C19 C24 2.8(7) . . . . ?
C25 C20 C16 Dy1 118.5(4) . . . . ?
C25 C20 C16 C21 -5.8(6) . . . . ?
C25 C20 C16 C17 -175.1(4) . . . . ?
C15 C10 C6 Dy1 -119.9(4) . . . . ?
C15 C10 C6 C11 2.1(6) . . . . ?
C15 C10 C6 C7 173.8(4) . . . . ?
C15 C10 C9 Dy1 119.5(4) . . . . ?
C15 C10 C9 C8 -172.0(4) . . . . ?
C15 C10 C9 C14 0.9(6) . . . . ?
C11 C6 C7 Dy1 -121.6(4) . . . . ?
C11 C6 C7 C8 169.5(4) . . . . ?
C11 C6 C7 C12 -3.5(6) . . . . ?
C22 C17 C18 Dy1 118.7(4) . . . . ?
C22 C17 C18 C19 -174.4(4) . . . . ?
C22 C17 C18 C23 -7.8(6) . . . . ?
C7 C8 C9 Dy1 66.3(3) . . . . ?
C7 C8 C9 C10 -2.2(4) . . . . ?
C7 C8 C9 C14 -175.1(4) . . . . ?
C13 C8 C9 Dy1 -126.0(4) . . . . ?
C13 C8 C9 C10 165.5(4) . . . . ?
C13 C8 C9 C14 -7.4(6) . . . . ?
C13 C8 C7 Dy1 125.6(4) . . . . ?
C13 C8 C7 C6 -165.3(4) . . . . ?
C13 C8 C7 C12 7.6(6) . . . . ?
C24 C19 C18 Dy1 -119.0(4) . . . . ?
C24 C19 C18 C17 173.1(4) . . . . ?
C24 C19 C18 C23 6.3(6) . . . . ?

loop_
_exptl_oxdiff_crystal_face_indexfrac_h
_exptl_oxdiff_crystal_face_indexfrac_k
_exptl_oxdiff_crystal_face_indexfrac_l
_exptl_oxdiff_crystal_face_x
_exptl_oxdiff_crystal_face_y
_exptl_oxdiff_crystal_face_z
1.0051 -1.0172 -0.0935 -0.0783 -0.0142 0.0325
1.0097 0.9951 -0.0055 0.0038 0.0040 0.0859
-1.0051 1.0172 0.0935 0.0783 0.0142 -0.0325
-1.0097 -0.9951 0.0055 -0.0038 -0.0040 -0.0859
0.0088 -0.0214 0.9982 -0.0100 0.0322 0.0044
-0.0088 0.0214 -0.9982 0.0100 -0.0322 -0.0044
0.9922 1.0380 -2.0018 0.0239 -0.0605 0.0770
-0.9922 -1.0380 2.0018 -0.0239 0.0605 -0.0770
-1.0185 -0.9737 -0.9927 0.0063 -0.0363 -0.0903
-0.0152 1.0490 -1.9524 0.0612 -0.0554 0.0178
-2.0259 -0.9626 -0.9432 0.0435 -0.0312 -0.1495
0.0198 0.9633 2.0403 0.0210 0.0736 0.0356
1.0249 -0.0539 1.9469 -0.0574 0.0594 0.0681
0.9899 0.0318 -2.0458 -0.0172 -0.0696 0.0503
6.0103 6.7665 22.4234 -0.1415 0.7602 0.6341
